data_2017908
loop_
_publ_author_name
'Smith, Graham'
'Wermuth, Urs D.'

_publ_section_title
;
 Hydrogen bonding in the anhydrous 1:1 proton-transfer compounds of
 isonipecotamide with nitro-substituted benzoic acids: the salts of the
 three isomeric mononitrobenzoic acids and of 3,5-dinitrobenzoic acid
;
_journal_coeditor_code SU3056
_journal_issue 12
_journal_name_full 'Acta Crystallographica Section C'
_journal_page_first o614
_journal_page_last o618
_journal_paper_doi 10.1107/S0108270110045750
_journal_volume 66
_journal_year 2010
_chemical_formula_iupac 'C6 H13 N2 O +, C7 H4 N O4 -'
_chemical_formula_moiety 'C6 H13 N2 O +, C7 H4 N O4 -'
_chemical_formula_sum 'C13 H17 N3 O5'
_chemical_formula_weight 295.30
_chemical_melting_point_gt 537
_chemical_melting_point_lt 539
_chemical_name_common 'isonipecotamide 4-nitrobenzoate'
_chemical_name_systematic
;
4-carbamoylpiperidinium 4-nitrobenzoate
;
_space_group_IT_number 14
_symmetry_cell_setting monoclinic
_symmetry_space_group_name_Hall '-P 2ybc'
_symmetry_space_group_name_H-M 'P 1 21/c 1'
_atom_sites_solution_hydrogens geom
_atom_sites_solution_primary direct
_atom_sites_solution_secondary difmap
_audit_creation_method SHELXL97
_cell_angle_alpha 90.00
_cell_angle_beta 99.848(7)
_cell_angle_gamma 90.00
_cell_formula_units_Z 4
_cell_length_a 7.5371(6)
_cell_length_b 12.4216(12)
_cell_length_c 15.0911(13)
_cell_measurement_reflns_used 4862
_cell_measurement_temperature 200(2)
_cell_measurement_theta_max 28.88
_cell_measurement_theta_min 3.19
_cell_volume 1392.1(2)
_computing_cell_refinement 'CrysAlis Pro (Oxford Diffraction, 2009)'
_computing_data_collection 'CrysAlis Pro (Oxford Diffraction, 2009)'
_computing_data_reduction 'CrysAlis Pro (Oxford Diffraction, 2009)'
_computing_molecular_graphics 'PLATON (Spek, 2009)'
_computing_publication_material 'PLATON (Spek, 2009)'
_computing_structure_refinement
;
SHELXL97 (Sheldrick, 2008) within WinGX (Farrugia, 1999)
;
_computing_structure_solution 'SIR92 (Altomare <i>et al.</i>, 1994)'
_diffrn_ambient_temperature 200(2)
_diffrn_measured_fraction_theta_full 0.999
_diffrn_measured_fraction_theta_max 0.999
_diffrn_measurement_device_type 'Oxford Gemini-S Ultra CCD area-detector'
_diffrn_measurement_method \w
_diffrn_radiation_monochromator graphite
_diffrn_radiation_source 'Enhance (Mo) X-ray source'
_diffrn_radiation_type MoK\a
_diffrn_radiation_wavelength 0.71073
_diffrn_reflns_av_R_equivalents 0.0422
_diffrn_reflns_av_sigmaI/netI 0.0218
_diffrn_reflns_limit_h_max 9
_diffrn_reflns_limit_h_min -9
_diffrn_reflns_limit_k_max 15
_diffrn_reflns_limit_k_min -15
_diffrn_reflns_limit_l_max 18
_diffrn_reflns_limit_l_min -18
_diffrn_reflns_number 14612
_diffrn_reflns_theta_full 26.00
_diffrn_reflns_theta_max 26.00
_diffrn_reflns_theta_min 3.19
_diffrn_standards_number 0
_exptl_absorpt_coefficient_mu 0.110
_exptl_absorpt_correction_T_max 0.980
_exptl_absorpt_correction_T_min 0.952
_exptl_absorpt_correction_type multi-scan
_exptl_absorpt_process_details '(CrysAlis Pro; Oxford Diffraction, 2009)'
_exptl_crystal_colour colourless
_exptl_crystal_density_diffrn 1.409
_exptl_crystal_density_method 'not measured'
_exptl_crystal_description prism
_exptl_crystal_F_000 624
_exptl_crystal_size_max 0.30
_exptl_crystal_size_mid 0.18
_exptl_crystal_size_min 0.15
_refine_diff_density_max 0.206
_refine_diff_density_min -0.188
_refine_ls_extinction_method none
_refine_ls_goodness_of_fit_ref 1.136
_refine_ls_hydrogen_treatment mixed
_refine_ls_matrix_type full
_refine_ls_number_parameters 206
_refine_ls_number_reflns 2727
_refine_ls_number_restraints 0
_refine_ls_restrained_S_all 1.136
_refine_ls_R_factor_all 0.0456
_refine_ls_R_factor_gt 0.0347
_refine_ls_shift/su_max 0.000
_refine_ls_shift/su_mean 0.000
_refine_ls_structure_factor_coef Fsqd
_refine_ls_weighting_details 'calc w = 1/[\s^2^(Fo^2^)+(0.0539P)^2^+0.0719P] where P=(Fo^2^+2Fc^2^)/3'
_refine_ls_weighting_scheme calc
_refine_ls_wR_factor_gt 0.0918
_refine_ls_wR_factor_ref 0.0954
_reflns_number_gt 2279
_reflns_number_total 2727
_reflns_threshold_expression I>2\s(I)
_cod_data_source_file su3056.cif
_cod_data_source_block III
_cod_original_sg_symbol_H-M 'P 21/c'
_cod_database_code 2017908
_cod_database_fobs_code 2017908

loop_
_symmetry_equiv_pos_as_xyz
'x, y, z'
'-x, y+1/2, -z+1/2'
'-x, -y, -z'
'x, -y+1/2, z+1/2'

loop_
_atom_site_aniso_label
_atom_site_aniso_U_11
_atom_site_aniso_U_22
_atom_site_aniso_U_33
_atom_site_aniso_U_12
_atom_site_aniso_U_13
_atom_site_aniso_U_23
O41A 0.0629(7) 0.0281(5) 0.0214(5) 0.0176(5) 0.0024(5) 0.0030(4)
N1A 0.0288(6) 0.0244(6) 0.0161(6) 0.0014(5) 0.0011(4) 0.0030(4)
N41A 0.0482(7) 0.0247(6) 0.0189(7) 0.0109(5) 0.0037(5) 0.0024(5)
C2A 0.0356(7) 0.0258(7) 0.0215(7) -0.0073(5) 0.0002(5) -0.0018(5)
C3A 0.0332(7) 0.0203(6) 0.0213(7) -0.0047(5) 0.0046(5) 0.0007(5)
C4A 0.0254(6) 0.0209(6) 0.0185(7) 0.0026(5) 0.0030(5) 0.0030(5)
C5A 0.0311(7) 0.0186(6) 0.0195(7) -0.0010(5) 0.0027(5) -0.0002(5)
C6A 0.0305(7) 0.0191(6) 0.0228(7) 0.0013(5) 0.0032(5) 0.0023(5)
C41A 0.0310(7) 0.0213(6) 0.0192(7) 0.0013(5) 0.0036(5) 0.0020(5)
O11 0.0365(5) 0.0274(5) 0.0269(5) 0.0071(4) -0.0004(4) 0.0061(4)
O12 0.0538(7) 0.0247(5) 0.0218(5) -0.0050(4) -0.0097(4) 0.0019(4)
O41 0.0494(6) 0.0317(5) 0.0321(6) 0.0128(5) -0.0081(5) 0.0029(4)
O42 0.0634(8) 0.0534(7) 0.0219(6) 0.0176(6) -0.0040(5) -0.0085(5)
N4 0.0346(6) 0.0271(6) 0.0225(6) 0.0016(5) -0.0025(5) 0.0000(5)
C1 0.0202(6) 0.0214(6) 0.0208(7) -0.0026(5) 0.0019(5) 0.0022(5)
C2 0.0318(7) 0.0232(6) 0.0270(7) 0.0080(5) -0.0013(6) -0.0018(5)
C3 0.0382(8) 0.0279(7) 0.0230(8) 0.0073(6) -0.0009(6) -0.0066(6)
C4 0.0246(7) 0.0253(6) 0.0188(7) -0.0005(5) -0.0019(5) 0.0009(5)
C5 0.0220(6) 0.0191(6) 0.0247(7) 0.0012(5) 0.0021(5) 0.0006(5)
C6 0.0248(6) 0.0195(6) 0.0199(7) -0.0026(5) 0.0035(5) -0.0024(5)
C11 0.0231(6) 0.0229(6) 0.0210(7) -0.0040(5) 0.0022(5) 0.0031(5)

loop_
_atom_site_type_symbol
_atom_site_label
_atom_site_fract_x
_atom_site_fract_y
_atom_site_fract_z
_atom_site_U_iso_or_equiv
_atom_site_thermal_displace_type
_atom_site_calc_flag
_atom_site_refinement_flags
_atom_site_occupancy
O O41A 0.02263(15) 1.05263(8) 0.11414(7) 0.0380(3) Uani . . 1.000
N N1A 0.09525(15) 0.89654(8) 0.41329(8) 0.0234(3) Uani . . 1.000
N N41A 0.14124(17) 0.89959(9) 0.06854(8) 0.0308(4) Uani . . 1.000
C C2A 0.21319(19) 0.98633(10) 0.39172(9) 0.0282(4) Uani . . 1.000
C C3A 0.15409(18) 1.02313(10) 0.29510(9) 0.0249(4) Uani . . 1.000
C C4A 0.16009(17) 0.93024(9) 0.22941(8) 0.0217(4) Uani . . 1.000
C C5A 0.04143(18) 0.83686(9) 0.25324(8) 0.0233(4) Uani . . 1.000
C C6A 0.09620(18) 0.80295(10) 0.35103(9) 0.0243(4) Uani . . 1.000
C C41A 0.10137(17) 0.96574(10) 0.13201(9) 0.0239(4) Uani . . 1.000
O O11 0.24349(13) 0.99568(7) 0.61984(6) 0.0310(3) Uani . . 1.000
O O12 0.26652(14) 0.82492(7) 0.57656(6) 0.0353(3) Uani . . 1.000
O O41 0.79560(14) 0.72149(8) 0.99299(7) 0.0395(3) Uani . . 1.000
O O42 0.66121(16) 0.85260(9) 1.04955(7) 0.0476(4) Uani . . 1.000
N N4 0.68785(15) 0.79664(9) 0.98578(8) 0.0289(3) Uani . . 1.000
C C1 0.39884(16) 0.87176(10) 0.72586(8) 0.0210(4) Uani . . 1.000
C C2 0.39457(18) 0.94083(10) 0.79822(9) 0.0281(4) Uani . . 1.000
C C3 0.48704(18) 0.91611(11) 0.88355(9) 0.0304(4) Uani . . 1.000
C C4 0.58553(17) 0.82173(10) 0.89532(9) 0.0236(4) Uani . . 1.000
C C5 0.59296(16) 0.75004(10) 0.82531(9) 0.0222(4) Uani . . 1.000
C C6 0.49811(16) 0.77620(9) 0.74027(9) 0.0214(4) Uani . . 1.000
C C11 0.29466(16) 0.90024(10) 0.63323(9) 0.0225(4) Uani . . 1.000
H H4A 0.28460 0.90450 0.23630 0.0260 Uiso calc R 1.000
H H11A -0.022(2) 0.9235(12) 0.4094(11) 0.038(4) Uiso . . 1.000
H H12A 0.137(2) 0.8721(13) 0.4718(12) 0.039(4) Uiso . . 1.000
H H21A 0.33730 0.96210 0.40010 0.0340 Uiso calc R 1.000
H H22A 0.20620 1.04620 0.43230 0.0340 Uiso calc R 1.000
H H31A 0.23260 1.08050 0.28160 0.0300 Uiso calc R 1.000
H H32A 0.03250 1.05140 0.28790 0.0300 Uiso calc R 1.000
H H41A 0.098(2) 0.9159(13) 0.0072(13) 0.047(5) Uiso . . 1.000
H H42A 0.190(2) 0.8355(13) 0.0803(10) 0.033(4) Uiso . . 1.000
H H51A -0.08370 0.85930 0.24280 0.0280 Uiso calc R 1.000
H H52A 0.05270 0.77590 0.21440 0.0280 Uiso calc R 1.000
H H61A 0.01360 0.74830 0.36530 0.0290 Uiso calc R 1.000
H H62A 0.21590 0.77170 0.35960 0.0290 Uiso calc R 1.000
H H2 0.32890 1.00440 0.78930 0.0340 Uiso calc R 1.000
H H3 0.48280 0.96210 0.93180 0.0370 Uiso calc R 1.000
H H5 0.65900 0.68660 0.83480 0.0270 Uiso calc R 1.000
H H6 0.50090 0.72940 0.69240 0.0260 Uiso calc R 1.000

loop_
_atom_type_symbol
_atom_type_description
_atom_type_scat_dispersion_real
_atom_type_scat_dispersion_imag
_atom_type_scat_source
C C 0.0033 0.0016 'International Tables Vol C Tables 4.2.6.8 and 6.1.1.4'
H H 0.0000 0.0000 'International Tables Vol C Tables 4.2.6.8 and 6.1.1.4'
N N 0.0061 0.0033 'International Tables Vol C Tables 4.2.6.8 and 6.1.1.4'
O O 0.0106 0.0060 'International Tables Vol C Tables 4.2.6.8 and 6.1.1.4'

loop_
_geom_angle_atom_site_label_1
_geom_angle_atom_site_label_2
_geom_angle_atom_site_label_3
_geom_angle_site_symmetry_1
_geom_angle_site_symmetry_2
_geom_angle_site_symmetry_3
_geom_angle
_geom_angle_publ_flag
C2A N1A C6A . . . 112.08(10) no
H11A N1A H12A . . . 109.7(14) no
C2A N1A H12A . . . 109.3(10) no
C6A N1A H11A . . . 110.1(10) no
C2A N1A H11A . . . 108.0(9) no
C6A N1A H12A . . . 107.7(10) no
C41A N41A H42A . . . 123.3(10) no
H41A N41A H42A . . . 116.8(14) no
C41A N41A H41A . . . 119.1(10) no
O42 N4 C4 . . . 118.21(11) no
O41 N4 O42 . . . 123.57(12) no
O41 N4 C4 . . . 118.23(11) no
N1A C2A C3A . . . 110.20(11) no
C2A C3A C4A . . . 111.05(10) no
C3A C4A C41A . . . 111.78(10) no
C5A C4A C41A . . . 110.93(10) no
C3A C4A C5A . . . 109.50(10) no
C4A C5A C6A . . . 111.21(10) no
N1A C6A C5A . . . 111.37(10) no
O41A C41A C4A . . . 120.71(12) no
O41A C41A N41A . . . 122.57(13) no
N41A C41A C4A . . . 116.72(11) no
N1A C2A H21A . . . 110.00 no
H21A C2A H22A . . . 108.00 no
N1A C2A H22A . . . 110.00 no
C3A C2A H21A . . . 110.00 no
C3A C2A H22A . . . 110.00 no
C2A C3A H31A . . . 109.00 no
C2A C3A H32A . . . 109.00 no
C4A C3A H31A . . . 109.00 no
H31A C3A H32A . . . 108.00 no
C4A C3A H32A . . . 109.00 no
C41A C4A H4A . . . 108.00 no
C5A C4A H4A . . . 108.00 no
C3A C4A H4A . . . 108.00 no
C4A C5A H51A . . . 109.00 no
C4A C5A H52A . . . 109.00 no
C6A C5A H51A . . . 109.00 no
C6A C5A H52A . . . 109.00 no
H51A C5A H52A . . . 108.00 no
N1A C6A H62A . . . 109.00 no
H61A C6A H62A . . . 108.00 no
C5A C6A H61A . . . 109.00 no
C5A C6A H62A . . . 109.00 no
N1A C6A H61A . . . 109.00 no
C2 C1 C6 . . . 118.92(11) no
C2 C1 C11 . . . 119.92(11) no
C6 C1 C11 . . . 121.15(11) no
C1 C2 C3 . . . 121.00(12) no
C2 C3 C4 . . . 118.65(12) no
N4 C4 C3 . . . 118.69(11) no
N4 C4 C5 . . . 118.90(11) no
C3 C4 C5 . . . 122.41(12) no
C4 C5 C6 . . . 117.94(11) no
C1 C6 C5 . . . 121.07(11) no
O11 C11 O12 . . . 125.56(12) no
O11 C11 C1 . . . 117.65(11) no
O12 C11 C1 . . . 116.79(11) no
C1 C2 H2 . . . 120.00 no
C3 C2 H2 . . . 119.00 no
C2 C3 H3 . . . 121.00 no
C4 C3 H3 . . . 121.00 no
C4 C5 H5 . . . 121.00 no
C6 C5 H5 . . . 121.00 no
C1 C6 H6 . . . 119.00 no
C5 C6 H6 . . . 119.00 no

loop_
_geom_bond_atom_site_label_1
_geom_bond_atom_site_label_2
_geom_bond_site_symmetry_1
_geom_bond_site_symmetry_2
_geom_bond_distance
_geom_bond_publ_flag
O41A C41A . . 1.2390(16) no
O11 C11 . . 1.2524(15) no
O12 C11 . . 1.2608(16) no
O41 N4 . . 1.2299(15) no
O42 N4 . . 1.2312(16) no
N1A C2A . . 1.4964(17) no
N1A C6A . . 1.4955(17) no
N41A C41A . . 1.3347(18) no
N1A H11A . . 0.938(15) no
N1A H12A . . 0.936(18) no
N41A H42A . . 0.882(16) no
N41A H41A . . 0.949(19) no
N4 C4 . . 1.4817(18) no
C2A C3A . . 1.5203(19) no
C3A C4A . . 1.5269(17) no
C4A C5A . . 1.5442(17) no
C4A C41A . . 1.5259(18) no
C5A C6A . . 1.5223(18) no
C2A H22A . . 0.9700 no
C2A H21A . . 0.9700 no
C3A H32A . . 0.9700 no
C3A H31A . . 0.9700 no
C4A H4A . . 0.9800 no
C5A H52A . . 0.9700 no
C5A H51A . . 0.9700 no
C6A H62A . . 0.9700 no
C6A H61A . . 0.9700 no
C1 C2 . . 1.3934(18) no
C1 C6 . . 1.4002(17) no
C1 C11 . . 1.5233(18) no
C2 C3 . . 1.3897(19) no
C3 C4 . . 1.3827(19) no
C4 C5 . . 1.3902(18) no
C5 C6 . . 1.3964(19) no
C2 H2 . . 0.9300 no
C3 H3 . . 0.9300 no
C5 H5 . . 0.9300 no
C6 H6 . . 0.9300 no

loop_
_geom_hbond_atom_site_label_D
_geom_hbond_atom_site_label_H
_geom_hbond_atom_site_label_A
_geom_hbond_site_symmetry_A
_geom_hbond_distance_DH
_geom_hbond_distance_HA
_geom_hbond_distance_DA
_geom_hbond_angle_DHA
_geom_hbond_publ_flag
N1A H11A O11 3_576 0.938(15) 1.933(15) 2.8503(15) 165.4(14) yes
N1A H12A O12 . 0.936(18) 1.808(17) 2.7278(15) 167.0(14) yes
N41A H41A O41A 3_575 0.949(19) 1.940(19) 2.8833(16) 172.3(14) yes
N41A H42A O12 4_564 0.882(16) 2.078(16) 2.9401(15) 165.5(14) yes
C3 H3 O42 3_677 0.93 2.58 3.3027(18) 135 no
C5 H5 O11 2_646 0.93 2.54 3.4407(16) 163 no
C2A H22A O41 2_656 0.97 2.45 3.4064(17) 167 no
C6A H61A O41A 2_545 0.97 2.47 3.3027(16) 144 no

loop_
_geom_torsion_atom_site_label_1
_geom_torsion_atom_site_label_2
_geom_torsion_atom_site_label_3
_geom_torsion_atom_site_label_4
_geom_torsion_site_symmetry_1
_geom_torsion_site_symmetry_2
_geom_torsion_site_symmetry_3
_geom_torsion_site_symmetry_4
_geom_torsion
_geom_torsion_publ_flag
C6A N1A C2A C3A . . . . 57.56(14) no
C2A N1A C6A C5A . . . . -56.10(14) no
O41 N4 C4 C3 . . . . -169.40(12) no
O41 N4 C4 C5 . . . . 10.16(18) no
O42 N4 C4 C3 . . . . 10.14(18) no
O42 N4 C4 C5 . . . . -170.29(12) no
N1A C2A C3A C4A . . . . -58.22(14) no
C2A C3A C4A C5A . . . . 56.72(14) no
C2A C3A C4A C41A . . . . -179.93(12) no
C5A C4A C41A O41A . . . . 107.96(14) no
C5A C4A C41A N41A . . . . -72.89(15) no
C3A C4A C41A O41A . . . . -14.57(17) no
C3A C4A C5A C6A . . . . -54.70(13) no
C41A C4A C5A C6A . . . . -178.55(10) no
C3A C4A C41A N41A . . . . 164.58(12) no
C4A C5A C6A N1A . . . . 54.50(14) no
C6 C1 C2 C3 . . . . 0.08(19) no
C11 C1 C2 C3 . . . . 179.36(12) no
C2 C1 C6 C5 . . . . -0.48(18) no
C11 C1 C6 C5 . . . . -179.75(11) no
C2 C1 C11 O11 . . . . 16.61(18) no
C2 C1 C11 O12 . . . . -163.01(12) no
C6 C1 C11 O11 . . . . -164.13(12) no
C6 C1 C11 O12 . . . . 16.26(18) no
C1 C2 C3 C4 . . . . 0.7(2) no
C2 C3 C4 N4 . . . . 178.49(12) no
C2 C3 C4 C5 . . . . -1.1(2) no
N4 C4 C5 C6 . . . . -178.88(11) no
C3 C4 C5 C6 . . . . 0.67(19) no
C4 C5 C6 C1 . . . . 0.12(19) no
